data_1511093
loop_
_publ_author_name
'Herbst, J.F.'
'Yelon, W.B.'

_publ_section_title
;
 Crystal and magnetic structure of Pr2 Fe14 B and Dy2 Fe14 B
;
_journal_name_full 'Journal of Applied Physics'
_journal_page_first 2343
_journal_page_last 2345
_journal_paper_doi 10.1063/1.334342
_journal_volume 57
_journal_year 1985
_chemical_formula_sum 'B Dy2 Fe14'
_chemical_name_systematic 'Dy2 Fe14 B'
_space_group_IT_number 136
_symmetry_space_group_name_Hall '-P 4n 2n'
_symmetry_space_group_name_H-M 'P 42/m n m'
_cell_angle_alpha 90
_cell_angle_beta 90
_cell_angle_gamma 90
_cell_formula_units_Z 4
_cell_length_a 8.76
_cell_length_b 8.76
_cell_length_c 12.013
_cell_volume 921.849
_citation_journal_id_ASTM JAPIAU
_cod_data_source_file boron0-1_191.cif
_cod_data_source_block B1Dy2Fe14
_cod_original_cell_volume 921.8488
_cod_original_formula_sum 'B1 Dy2 Fe14'
_cod_database_code 1511093

loop_
_symmetry_equiv_pos_as_xyz
x,y,z
-y+1/2,x+1/2,z+1/2
-x,-y,z
y+1/2,-x+1/2,z+1/2
x+1/2,-y+1/2,-z+1/2
y,x,-z
-x+1/2,y+1/2,-z+1/2
-y,-x,-z
-x,-y,-z
y-1/2,-x-1/2,-z-1/2
x,y,-z
-y-1/2,x-1/2,-z-1/2
-x-1/2,y-1/2,z-1/2
-y,-x,z
x-1/2,-y-1/2,z-1/2
y,x,z

loop_
_atom_site_label
_atom_site_type_symbol
_atom_site_fract_x
_atom_site_fract_y
_atom_site_fract_z
_atom_site_occupancy
_atom_site_U_iso_or_equiv
Fe4 Fe 0.317 0.317 0.2451 1 0.0
Dy1 Dy 0.2676 0.2676 0 1 0.0
Fe3 Fe 0.0973 0.0973 0.1999 1 0.0
Fe1 Fe 0.2235 0.5661 0.1269 1 0.0
Fe2 Fe 0.0373 0.3589 0.1741 1 0.0
Fe5 Fe 0.5 0.5 0.1148 1 0.0
B1 B 0.3699 -0.3699 0 1 0.0
Dy2 Dy 0.1425 -0.1425 0 1 0.0
Fe6 Fe 0 0.5 0 1 0.0
